data_7711937
loop_
_publ_author_name
'Sarker, Rajib K.'
'Mangin, Lo&#xef;c P'
'Zargarian, Davit'

_publ_section_title
;
 Reactivities of cyclonickellated complexes with hydroxylamines: formation
 of &#x3ba;<sup>O</sup>-hydroxylamine and &#x3ba;<sup>N</sup>-imine
 adducts and a &#x3ba;<sup>O</sup>, &#x3ba;<sup>N</sup>-aminoxide
 derivative.
;
_journal_issue 2
_journal_name_full 'Dalton transactions (Cambridge, England : 2003)'
_journal_page_first 366
_journal_page_last 375
_journal_paper_doi 10.1039/d2dt02979k
_journal_volume 52
_journal_year 2023
_chemical_formula_moiety 'C21 H32 Br0.717 Cl0.283 N2 Ni O2 P'
_chemical_formula_sum 'C21 H32 Br0.7 Cl0.3 N2 Ni O2 P'
_chemical_formula_weight 500.74
_chemical_properties_physical Air-sensitive,Moisture-sensitive
_space_group_crystal_system monoclinic
_space_group_IT_number 7
_space_group_name_Hall 'P -2yc'
_space_group_name_H-M_alt 'P 1 c 1'
_atom_sites_solution_hydrogens geom
_atom_sites_solution_primary iterative
_audit_creation_date 2022-09-12
_audit_creation_method
;
Olex2 1.5
(compiled 2022.04.07 svn.rca3783a0 for OlexSys, GUI svn.r6498)
;
_audit_update_record
;
2022-09-12 deposited with the CCDC.	2022-11-30 downloaded from the CCDC.
;
_cell_angle_alpha 90
_cell_angle_beta 97.918(3)
_cell_angle_gamma 90
_cell_formula_units_Z 4
_cell_length_a 20.5518(11)
_cell_length_b 10.3023(5)
_cell_length_c 10.8188(7)
_cell_measurement_reflns_used 9896
_cell_measurement_temperature 100
_cell_measurement_theta_max 71.86
_cell_measurement_theta_min 4.81
_cell_volume 2268.8(2)
_computing_cell_refinement 'SAINT V8.38A (Bruker, 2018)'
_computing_data_reduction 'SAINT V8.38A (Bruker, 2018)'
_computing_molecular_graphics 'Olex2 1.5 (Dolomanov et al., 2009)'
_computing_publication_material 'Olex2 1.5 (Dolomanov et al., 2009)'
_computing_structure_refinement 'SHELXL 2018/3 (Sheldrick, 2015)'
_computing_structure_solution 'olex2.solve 1.5 (Bourhis et al., 2015)'
_diffrn_ambient_temperature 100
_diffrn_measured_fraction_theta_full 0.983
_diffrn_measured_fraction_theta_max 0.960
_diffrn_measurement_device_type 'Bruker APEX-II CCD'
_diffrn_measurement_method '\f and \w scans'
_diffrn_radiation_type CuK\a
_diffrn_radiation_wavelength 1.54178
_diffrn_reflns_av_R_equivalents 0.0746
_diffrn_reflns_av_unetI/netI 0.0401
_diffrn_reflns_Laue_measured_fraction_full 0.983
_diffrn_reflns_Laue_measured_fraction_max 0.960
_diffrn_reflns_limit_h_max 25
_diffrn_reflns_limit_h_min 0
_diffrn_reflns_limit_k_max 0
_diffrn_reflns_limit_k_min -12
_diffrn_reflns_limit_l_max 13
_diffrn_reflns_limit_l_min -13
_diffrn_reflns_number 4343
_diffrn_reflns_point_group_measured_fraction_full 0.492
_diffrn_reflns_point_group_measured_fraction_max 0.481
_diffrn_reflns_theta_full 67.679
_diffrn_reflns_theta_max 72.555
_diffrn_reflns_theta_min 2.170
_exptl_absorpt_coefficient_mu 3.814
_exptl_absorpt_correction_T_max 0.753552
_exptl_absorpt_correction_T_min 0.583658
_exptl_absorpt_correction_type none
_exptl_absorpt_process_details
;
 TWINABS-2012/1 (Bruker,2012) was used for absorption correction.
 
For component 1:
 wR2(int) was 0.1254 before and 0.0678 after correction.
 
For component 2:
 wR2(int) was 0.1348 before and 0.0658 after correction.
 The Ratio of minimum to maximum transmission is 0.78.

Final HKLF 4 output contains 40178 reflections, Rint = 0.0746
 (25708 with I > 3sig(I), Rint = 0.0677)
;
_exptl_crystal_colour yellow
_exptl_crystal_colour_primary yellow
_exptl_crystal_density_diffrn 1.466
_exptl_crystal_description block
_exptl_crystal_F_000 1042
_exptl_crystal_size_max 0.143
_exptl_crystal_size_mid 0.081
_exptl_crystal_size_min 0.065
_refine_diff_density_max 0.979
_refine_diff_density_min -0.789
_refine_diff_density_rms 0.117
_refine_ls_abs_structure_details
;
No quotients, so Flack parameter determined by classical intensity fit
;
_refine_ls_extinction_method none
_refine_ls_goodness_of_fit_ref 1.047
_refine_ls_hydrogen_treatment constr
_refine_ls_matrix_type full
_refine_ls_number_parameters 526
_refine_ls_number_reflns 4343
_refine_ls_number_restraints 15
_refine_ls_restrained_S_all 1.046
_refine_ls_R_factor_all 0.0538
_refine_ls_R_factor_gt 0.0516
_refine_ls_shift/su_max 0.000
_refine_ls_shift/su_mean 0.000
_refine_ls_structure_factor_coef Fsqd
_refine_ls_weighting_details 'w=1/[\s^2^(Fo^2^)+(0.1230P)^2^+0.6199P] where P=(Fo^2^+2Fc^2^)/3'
_refine_ls_weighting_scheme calc
_refine_ls_wR_factor_gt 0.1452
_refine_ls_wR_factor_ref 0.1484
_reflns_Friedel_coverage 0.000
_reflns_Friedel_fraction_full 0.000
_reflns_Friedel_fraction_max 0.000
_reflns_number_gt 4149
_reflns_number_total 4343
_reflns_threshold_expression 'I > 2\s(I)'
_cod_data_source_file d2dt02979k2.cif
_cod_data_source_block rajib51
_cod_depositor_comments 'Adding full bibliography for 7711929--7711939.cif.'
_cod_original_formula_sum 'C21 H32 Br0.70 Cl0.30 N2 Ni O2 P'
_cod_database_code 7711937
_shelx_shelxl_version_number 2018/3
_shelx_space_group_comment
;
The symmetry employed for this shelxl refinement is uniquely defined
by the following loop, which should always be used as a source of
symmetry information in preference to the above space-group names.
They are only intended as comments.
;
_shelx_estimated_absorpt_t_max 0.790
_shelx_estimated_absorpt_t_min 0.612
_olex2_refinement_description
;
1. Twinned data refinement
 Scales: 0.5758
 0.4242
2. Restrained distances
 Ni2-Cl2
 2.22 with sigma of 0.005
 Br2-Ni2
 2.35 with sigma of 0.005
 Ni1-Cl1
 2.22 with sigma of 0.001
 Br1-Ni1
 2.35 with sigma of 0.001
3. Uiso/Uaniso restraints and constraints
Uanis(Cl2) = Uanis(Br2)
Uanis(Cl1) = Uanis(Br1)
4. Rigid body (RIGU) restrains
 C17, C18, C19
 with sigma for 1-2 distances of 0.004 and sigma for 1-3 distances of 0.004
5. Others
 Sof(Cl2)=1-FVAR(1)
 Sof(Br2)=FVAR(1)
 Sof(Cl1)=1-FVAR(2)
 Sof(Br1)=FVAR(2)
6.a Ternary CH refined with riding coordinates:
 C9(H9), C12(H12), C30(H30), C33(H33)
6.b Secondary CH2 refined with riding coordinates:
 N1(H1A,H1B), N3(H3A,H3B), C15(H15A,H15B), C36(H36A,H36B)
6.c Aromatic/amide H refined with riding coordinates:
 C3(H3), C4(H4), C6(H6), C17(H17), C18(H18), C19(H19), C20(H20), C21(H21),
 C24(H24), C25(H25), C27(H27), C38(H38), C39(H39), C41(H41), C42(H42), C43(H43)
6.d Idealised Me refined as rotating group:
 C7(H7A,H7B,H7C), C8(H8A,H8B,H8C), C10(H10A,H10B,H10C), C11(H11A,H11B,H11C),
 C13(H13A,H13B,H13C), C14(H14A,H14B,H14C), C28(H28A,H28B,H28C), C29(H29A,H29B,
 H29C), C31(H31A,H31B,H31C), C32(H32A,H32B,H32C), C34(H34A,H34B,H34C), C35(H35A,
 H35B,H35C)
;
_olex2_submission_special_instructions 'No special instructions were received'

loop_
_space_group_symop_operation_xyz
'x, y, z'
'x, -y, z+1/2'

loop_
_atom_site_label
_atom_site_type_symbol
_atom_site_fract_x
_atom_site_fract_y
_atom_site_fract_z
_atom_site_U_iso_or_equiv
_atom_site_adp_type
_atom_site_occupancy
_atom_site_site_symmetry_order
_atom_site_calc_flag
_atom_site_refinement_flags_posn
_atom_site_refinement_flags_adp
_atom_site_refinement_flags_occupancy
_atom_site_disorder_assembly
_atom_site_disorder_group
Ni1 Ni 0.25574(7) 0.17152(13) 0.22679(12) 0.0288(4) Uani 1 1 d D . . . .
Ni2 Ni 0.73843(8) 0.33086(13) 0.60559(17) 0.0268(4) Uani 1 1 d D . . . .
P1 P 0.26704(11) 0.35243(19) 0.3185(3) 0.0277(5) Uani 1 1 d . . . . .
P2 P 0.72621(11) 0.14894(19) 0.6901(3) 0.0266(5) Uani 1 1 d . . . . .
O1 O 0.3215(3) 0.3313(6) 0.4456(7) 0.0321(14) Uani 1 1 d . . . . .
O2 O 0.2170(4) -0.1068(7) 0.2005(11) 0.049(2) Uani 1 1 d . . . . .
O3 O 0.6733(3) 0.1695(5) 0.7888(7) 0.0285(14) Uani 1 1 d . . . . .
O4 O 0.7794(4) 0.6096(7) 0.6042(10) 0.044(2) Uani 1 1 d . . . . .
N1 N 0.2473(6) -0.0005(6) 0.1440(11) 0.031(2) Uani 1 1 d . . . . .
H1A H 0.224471 0.011508 0.066600 0.037 Uiso 1 1 calc R U . . .
H1B H 0.288425 -0.026438 0.133027 0.037 Uiso 1 1 calc R U . . .
N2 N 0.4585(6) 0.0139(9) 0.6753(14) 0.043(3) Uani 1 1 d . . . . .
N3 N 0.7491(7) 0.5036(8) 0.5306(12) 0.041(3) Uani 1 1 d . . . . .
H3A H 0.772460 0.491602 0.465983 0.049 Uiso 1 1 calc R U . . .
H3B H 0.708310 0.530695 0.496899 0.049 Uiso 1 1 calc R U . . .
N4 N 0.5377(6) 0.4850(10) 0.9534(14) 0.047(3) Uani 1 1 d . . . . .
C1 C 0.3407(4) 0.2042(8) 0.4610(10) 0.0281(18) Uani 1 1 d . . . . .
C2 C 0.3116(4) 0.1112(8) 0.3719(11) 0.030(2) Uani 1 1 d . . . . .
C3 C 0.3321(5) -0.0163(9) 0.3995(14) 0.033(3) Uani 1 1 d . . . . .
H3 H 0.313164 -0.083995 0.346817 0.039 Uiso 1 1 calc R U . . .
C4 C 0.3784(4) -0.0486(9) 0.4992(12) 0.036(2) Uani 1 1 d . . . . .
H4 H 0.390324 -0.137290 0.511193 0.043 Uiso 1 1 calc R U . . .
C5 C 0.4087(4) 0.0432(9) 0.5837(11) 0.029(2) Uani 1 1 d . . . . .
C6 C 0.3872(4) 0.1743(9) 0.5622(12) 0.033(2) Uani 1 1 d . . . . .
H6 H 0.404818 0.241021 0.617581 0.040 Uiso 1 1 calc R U . . .
C7 C 0.4673(5) -0.1151(11) 0.7269(13) 0.041(3) Uani 1 1 d . . . . .
H7A H 0.426602 -0.143217 0.756665 0.061 Uiso 1 1 calc R U . . .
H7B H 0.503137 -0.114564 0.796673 0.061 Uiso 1 1 calc R U . . .
H7C H 0.477979 -0.175024 0.662318 0.061 Uiso 1 1 calc R U . . .
C8 C 0.4869(6) 0.1153(12) 0.7585(17) 0.054(4) Uani 1 1 d . . . . .
H8A H 0.454200 0.145354 0.810044 0.081 Uiso 1 1 calc R U . . .
H8B H 0.500328 0.187952 0.709410 0.081 Uiso 1 1 calc R U . . .
H8C H 0.525255 0.081077 0.812491 0.081 Uiso 1 1 calc R U . . .
C9 C 0.3043(6) 0.4862(10) 0.2403(13) 0.035(3) Uani 1 1 d . . . . .
H9 H 0.272014 0.513208 0.167064 0.041 Uiso 1 1 calc R U . . .
C10 C 0.3657(5) 0.4372(9) 0.1900(13) 0.041(3) Uani 1 1 d . . . . .
H10A H 0.352990 0.374177 0.123136 0.061 Uiso 1 1 calc R U . . .
H10B H 0.395012 0.395441 0.257499 0.061 Uiso 1 1 calc R U . . .
H10C H 0.388415 0.510409 0.157076 0.061 Uiso 1 1 calc R U . . .
C11 C 0.3189(5) 0.6052(9) 0.3238(14) 0.043(3) Uani 1 1 d . . . . .
H11A H 0.277524 0.642038 0.343455 0.065 Uiso 1 1 calc R U . . .
H11B H 0.342073 0.670310 0.280311 0.065 Uiso 1 1 calc R U . . .
H11C H 0.346349 0.579695 0.401306 0.065 Uiso 1 1 calc R U . . .
C12 C 0.1983(4) 0.4207(9) 0.3871(10) 0.032(2) Uani 1 1 d . . . . .
H12 H 0.216526 0.484671 0.452369 0.039 Uiso 1 1 calc R U . . .
C13 C 0.1636(6) 0.3150(10) 0.4507(17) 0.054(4) Uani 1 1 d . . . . .
H13A H 0.155957 0.239895 0.395017 0.082 Uiso 1 1 calc R U . . .
H13B H 0.121436 0.347945 0.470098 0.082 Uiso 1 1 calc R U . . .
H13C H 0.191015 0.288916 0.528089 0.082 Uiso 1 1 calc R U . . .
C14 C 0.1489(6) 0.4939(10) 0.2895(13) 0.036(3) Uani 1 1 d . . . . .
H14A H 0.110360 0.519593 0.327977 0.054 Uiso 1 1 calc R U . . .
H14B H 0.135086 0.436699 0.218321 0.054 Uiso 1 1 calc R U . . .
H14C H 0.170004 0.571398 0.260800 0.054 Uiso 1 1 calc R U . . .
C15 C 0.1609(5) -0.0629(11) 0.2559(14) 0.049(3) Uani 1 1 d . . . . .
H15A H 0.164714 0.031659 0.271472 0.058 Uiso 1 1 calc R U . . .
H15B H 0.160527 -0.106827 0.337156 0.058 Uiso 1 1 calc R U . . .
C16 C 0.0979(6) -0.0906(10) 0.1732(15) 0.045(3) Uani 1 1 d . . . . .
C17 C 0.0551(6) -0.1846(13) 0.2068(17) 0.057(3) Uani 1 1 d . . . . .
H17 H 0.066795 -0.230371 0.282793 0.068 Uiso 1 1 calc R U . . .
C18 C -0.0028(8) -0.2138(16) 0.135(2) 0.074(4) Uani 1 1 d . . . . .
H18 H -0.030321 -0.280320 0.160035 0.089 Uiso 1 1 calc R U . . .
C19 C -0.0211(7) -0.144(2) 0.025(2) 0.077(5) Uani 1 1 d . . . . .
H19 H -0.062501 -0.160452 -0.023016 0.092 Uiso 1 1 calc R U . . .
C20 C 0.0202(7) -0.0516(16) -0.0151(19) 0.066(4) Uani 1 1 d . . . . .
H20 H 0.008306 -0.005707 -0.091066 0.079 Uiso 1 1 calc R U . . .
C21 C 0.0788(8) -0.0288(16) 0.059(2) 0.059(4) Uani 1 1 d . . . . .
H21 H 0.108066 0.032520 0.030910 0.071 Uiso 1 1 calc R U . . .
C22 C 0.6556(4) 0.3006(9) 0.7941(10) 0.0288(19) Uani 1 1 d . . . . .
C23 C 0.6836(4) 0.3907(9) 0.7220(10) 0.0283(19) Uani 1 1 d . . . . .
C24 C 0.6641(6) 0.5204(11) 0.7385(11) 0.033(2) Uani 1 1 d . . . . .
H24 H 0.682305 0.587359 0.693488 0.039 Uiso 1 1 calc R U . . .
C25 C 0.6185(4) 0.5537(8) 0.8197(12) 0.035(2) Uani 1 1 d . . . . .
H25 H 0.607911 0.642240 0.831143 0.042 Uiso 1 1 calc R U . . .
C26 C 0.5885(4) 0.4559(10) 0.8840(12) 0.036(2) Uani 1 1 d . . . . .
C27 C 0.6091(4) 0.3284(8) 0.8728(11) 0.029(2) Uani 1 1 d . . . . .
H27 H 0.591710 0.260890 0.918269 0.035 Uiso 1 1 calc R U . . .
C28 C 0.5272(6) 0.6190(10) 0.9897(15) 0.046(3) Uani 1 1 d . . . . .
H28A H 0.523726 0.674911 0.915810 0.069 Uiso 1 1 calc R U . . .
H28B H 0.564179 0.647471 1.050512 0.069 Uiso 1 1 calc R U . . .
H28C H 0.486446 0.624462 1.027103 0.069 Uiso 1 1 calc R U . . .
C29 C 0.5129(6) 0.3831(11) 1.0242(15) 0.045(3) Uani 1 1 d . . . . .
H29A H 0.548804 0.347230 1.083280 0.068 Uiso 1 1 calc R U . . .
H29B H 0.494026 0.314524 0.967515 0.068 Uiso 1 1 calc R U . . .
H29C H 0.478889 0.418066 1.070080 0.068 Uiso 1 1 calc R U . . .
C30 C 0.6890(6) 0.0173(9) 0.5914(11) 0.029(2) Uani 1 1 d . . . . .
H30 H 0.721362 -0.010407 0.535612 0.035 Uiso 1 1 calc R U . . .
C31 C 0.6279(5) 0.0670(10) 0.5088(13) 0.040(2) Uani 1 1 d . . . . .
H31A H 0.610539 -0.001410 0.450436 0.059 Uiso 1 1 calc R U . . .
H31B H 0.639366 0.143048 0.461957 0.059 Uiso 1 1 calc R U . . .
H31C H 0.594442 0.091162 0.561083 0.059 Uiso 1 1 calc R U . . .
C32 C 0.6741(5) -0.1011(9) 0.6697(11) 0.039(2) Uani 1 1 d . . . . .
H32A H 0.659695 -0.173683 0.614037 0.058 Uiso 1 1 calc R U . . .
H32B H 0.639243 -0.078933 0.719406 0.058 Uiso 1 1 calc R U . . .
H32C H 0.713827 -0.125940 0.725364 0.058 Uiso 1 1 calc R U . . .
C33 C 0.7972(5) 0.0777(9) 0.7922(11) 0.032(2) Uani 1 1 d . . . . .
H33 H 0.779418 0.012623 0.847398 0.039 Uiso 1 1 calc R U . . .
C34 C 0.8323(5) 0.1841(10) 0.8772(15) 0.048(3) Uani 1 1 d . . . . .
H34A H 0.858730 0.238305 0.828793 0.073 Uiso 1 1 calc R U . . .
H34B H 0.860878 0.143484 0.946451 0.073 Uiso 1 1 calc R U . . .
H34C H 0.799447 0.238132 0.910434 0.073 Uiso 1 1 calc R U . . .
C35 C 0.8424(9) 0.0064(12) 0.7172(18) 0.054(4) Uani 1 1 d . . . . .
H35A H 0.861553 0.067900 0.663311 0.081 Uiso 1 1 calc R U . . .
H35B H 0.817408 -0.059813 0.665587 0.081 Uiso 1 1 calc R U . . .
H35C H 0.877507 -0.035404 0.773800 0.081 Uiso 1 1 calc R U . . .
C36 C 0.8374(5) 0.5669(12) 0.6808(14) 0.047(3) Uani 1 1 d . . . . .
H36A H 0.833555 0.472566 0.695715 0.056 Uiso 1 1 calc R U . . .
H36B H 0.840210 0.611108 0.762561 0.056 Uiso 1 1 calc R U . . .
C37 C 0.9002(5) 0.5913(11) 0.6273(12) 0.039(2) Uani 1 1 d . . . . .
C38 C 0.9404(6) 0.6912(12) 0.6776(17) 0.053(3) Uani 1 1 d . . . . .
H38 H 0.929774 0.742110 0.745194 0.064 Uiso 1 1 calc R U . . .
C39 C 0.9983(6) 0.7136(12) 0.623(2) 0.066(5) Uani 1 1 d . . . . .
H39 H 1.026937 0.781441 0.655872 0.079 Uiso 1 1 calc R U . . .
C41 C 0.9726(7) 0.546(2) 0.4799(19) 0.075(5) Uani 1 1 d . . . . .
H41 H 0.982523 0.497726 0.409880 0.090 Uiso 1 1 calc R U . . .
C42 C 0.9170(7) 0.5164(13) 0.532(2) 0.054(4) Uani 1 1 d . . . . .
H42 H 0.890437 0.444488 0.502356 0.065 Uiso 1 1 calc R U . . .
C43 C 1.0144(6) 0.6448(16) 0.5289(19) 0.066(4) Uani 1 1 d . . . . .
H43 H 1.053724 0.662698 0.495110 0.079 Uiso 1 1 calc R U . . .
Br2 Br 0.79434(17) 0.2320(3) 0.4564(3) 0.0310(7) Uani 0.683(12) 1 d D . P A 1
Cl2 Cl 0.7989(11) 0.253(2) 0.468(2) 0.0310(7) Uani 0.317(12) 1 d D . P A 2
Br1 Br 0.1953(5) 0.2668(10) 0.0497(6) 0.0345(5) Uani 0.717(11) 1 d D . P B 3
Cl1 Cl 0.198(3) 0.263(6) 0.062(3) 0.0345(5) Uani 0.283(11) 1 d D . P B 4

loop_
_atom_site_aniso_label
_atom_site_aniso_U_11
_atom_site_aniso_U_22
_atom_site_aniso_U_33
_atom_site_aniso_U_23
_atom_site_aniso_U_13
_atom_site_aniso_U_12
Ni1 0.0314(7) 0.0229(7) 0.0327(12) -0.0023(6) 0.0063(6) 0.0012(6)
Ni2 0.0316(7) 0.0213(7) 0.0290(11) 0.0020(6) 0.0090(7) 0.0002(5)
P1 0.0320(9) 0.0211(9) 0.0305(14) -0.0004(9) 0.0067(10) 0.0019(7)
P2 0.0299(9) 0.0214(8) 0.0296(14) -0.0006(9) 0.0079(9) 0.0008(7)
O1 0.040(3) 0.026(3) 0.029(4) 0.000(3) 0.001(3) -0.003(2)
O2 0.048(4) 0.037(4) 0.062(6) -0.003(4) 0.005(4) -0.002(3)
O3 0.035(3) 0.020(3) 0.032(4) -0.001(3) 0.013(3) 0.002(2)
O4 0.043(4) 0.030(3) 0.062(6) -0.004(4) 0.018(4) -0.003(3)
N1 0.040(5) 0.018(4) 0.034(5) -0.007(3) 0.004(5) 0.000(2)
N2 0.041(5) 0.030(4) 0.056(7) 0.005(4) 0.001(5) -0.003(3)
N3 0.044(6) 0.041(5) 0.045(6) 0.006(4) 0.030(6) 0.004(3)
N4 0.049(6) 0.038(5) 0.063(8) -0.004(5) 0.039(6) 0.002(4)
C1 0.029(3) 0.020(3) 0.037(5) -0.006(4) 0.013(4) -0.005(3)
C2 0.024(3) 0.026(4) 0.039(6) 0.008(4) 0.004(4) 0.004(3)
C3 0.025(4) 0.025(4) 0.048(7) -0.005(4) 0.002(5) 0.000(3)
C4 0.037(4) 0.025(4) 0.046(7) -0.003(4) 0.007(5) 0.000(3)
C5 0.025(3) 0.025(4) 0.040(6) 0.004(4) 0.010(4) 0.001(3)
C6 0.030(4) 0.028(4) 0.042(6) -0.002(4) 0.007(4) -0.007(3)
C7 0.033(4) 0.041(6) 0.046(7) 0.011(5) -0.003(5) 0.008(4)
C8 0.047(6) 0.038(6) 0.072(10) 0.010(6) -0.008(7) -0.001(4)
C9 0.036(6) 0.029(5) 0.039(6) 0.011(4) 0.008(5) -0.003(4)
C10 0.046(5) 0.030(4) 0.050(7) 0.003(5) 0.020(5) 0.006(4)
C11 0.051(5) 0.024(4) 0.060(8) 0.007(5) 0.025(6) -0.001(4)
C12 0.033(4) 0.036(4) 0.030(5) 0.003(4) 0.015(4) 0.003(3)
C13 0.058(6) 0.032(5) 0.084(11) 0.017(6) 0.045(7) 0.002(4)
C14 0.028(5) 0.048(7) 0.033(7) -0.001(5) 0.004(5) 0.007(3)
C15 0.052(6) 0.043(6) 0.052(8) -0.010(6) 0.010(6) -0.010(4)
C16 0.048(6) 0.032(5) 0.059(8) -0.002(5) 0.018(6) -0.004(4)
C17 0.053(6) 0.053(6) 0.069(9) 0.003(7) 0.025(6) -0.007(5)
C18 0.061(7) 0.076(11) 0.090(11) -0.011(7) 0.024(7) -0.017(7)
C19 0.039(5) 0.111(13) 0.081(11) -0.007(9) 0.010(6) -0.011(7)
C20 0.059(7) 0.071(10) 0.069(11) 0.003(9) 0.014(8) 0.012(7)
C21 0.056(7) 0.052(6) 0.071(11) 0.005(8) 0.011(8) 0.003(6)
C22 0.025(3) 0.026(4) 0.037(6) -0.008(4) 0.009(4) 0.001(3)
C23 0.024(3) 0.031(4) 0.030(5) 0.002(4) 0.004(3) 0.002(3)
C24 0.049(6) 0.029(4) 0.022(5) -0.001(4) 0.012(5) -0.004(4)
C25 0.033(4) 0.024(5) 0.048(7) -0.001(4) 0.010(4) 0.005(3)
C26 0.030(4) 0.032(5) 0.051(7) -0.007(5) 0.022(5) 0.000(4)
C27 0.032(4) 0.020(4) 0.038(6) -0.001(4) 0.011(4) -0.002(3)
C28 0.045(5) 0.030(5) 0.066(9) -0.004(6) 0.020(6) 0.005(4)
C29 0.042(5) 0.036(5) 0.064(8) -0.009(6) 0.032(6) -0.005(4)
C30 0.040(6) 0.019(4) 0.028(5) -0.011(4) 0.003(4) -0.003(4)
C31 0.040(4) 0.030(4) 0.048(7) 0.000(5) 0.000(5) -0.003(3)
C32 0.056(5) 0.027(4) 0.031(6) 0.001(4) 0.002(5) -0.006(4)
C33 0.036(4) 0.024(4) 0.038(6) 0.003(4) 0.008(4) 0.006(3)
C34 0.044(5) 0.038(5) 0.058(8) -0.004(6) -0.009(6) 0.004(4)
C35 0.057(8) 0.045(8) 0.061(11) -0.007(6) 0.012(8) 0.017(5)
C36 0.046(5) 0.052(6) 0.047(8) 0.006(6) 0.017(5) -0.002(4)
C37 0.038(5) 0.038(5) 0.040(7) 0.007(5) 0.005(4) 0.005(4)
C38 0.051(6) 0.035(5) 0.072(10) -0.002(6) 0.006(6) -0.001(4)
C39 0.040(5) 0.046(7) 0.109(15) 0.006(8) 0.003(7) -0.005(5)
C41 0.045(7) 0.112(14) 0.069(11) -0.017(11) 0.011(8) 0.016(8)
C42 0.038(6) 0.052(7) 0.073(10) -0.014(7) 0.006(7) -0.004(5)
C43 0.036(5) 0.082(10) 0.080(12) 0.012(9) 0.008(7) 0.003(6)
Br2 0.0385(9) 0.0222(16) 0.0344(14) -0.0071(8) 0.0130(9) -0.0040(8)
Cl2 0.0385(9) 0.0222(16) 0.0344(14) -0.0071(8) 0.0130(9) -0.0040(8)
Br1 0.0395(10) 0.0321(9) 0.0311(17) 0.0039(11) 0.0025(11) 0.0002(6)
Cl1 0.0395(10) 0.0321(9) 0.0311(17) 0.0039(11) 0.0025(11) 0.0002(6)

loop_
_atom_type_symbol
_atom_type_description
_atom_type_scat_dispersion_real
_atom_type_scat_dispersion_imag
_atom_type_scat_source
C C 0.0181 0.0091 'International Tables Vol C Tables 4.2.6.8 and 6.1.1.4'
H H 0.0000 0.0000 'International Tables Vol C Tables 4.2.6.8 and 6.1.1.4'
Br Br -0.6763 1.2805 'International Tables Vol C Tables 4.2.6.8 and 6.1.1.4'
Cl Cl 0.3639 0.7018 'International Tables Vol C Tables 4.2.6.8 and 6.1.1.4'
N N 0.0311 0.0180 'International Tables Vol C Tables 4.2.6.8 and 6.1.1.4'
Ni Ni -3.0029 0.5091 'International Tables Vol C Tables 4.2.6.8 and 6.1.1.4'
O O 0.0492 0.0322 'International Tables Vol C Tables 4.2.6.8 and 6.1.1.4'
P P 0.2955 0.4335 'International Tables Vol C Tables 4.2.6.8 and 6.1.1.4'

loop_
_geom_angle_atom_site_label_1
_geom_angle_atom_site_label_2
_geom_angle_atom_site_label_3
_geom_angle
_geom_angle_site_symmetry_1
_geom_angle_site_symmetry_3
_geom_angle_publ_flag
P1 Ni1 Br1 91.5(3) . . ?
P1 Ni1 Cl1 90.9(16) . . ?
N1 Ni1 P1 178.3(4) . . ?
N1 Ni1 Br1 90.1(4) . . ?
N1 Ni1 Cl1 90.7(17) . . ?
C2 Ni1 P1 83.5(3) . . ?
C2 Ni1 N1 94.9(4) . . ?
C2 Ni1 Br1 173.3(4) . . ?
C2 Ni1 Cl1 173.3(18) . . ?
P2 Ni2 Br2 90.64(13) . . ?
P2 Ni2 Cl2 94.5(7) . . ?
N3 Ni2 P2 178.4(4) . . ?
N3 Ni2 Br2 90.9(3) . . ?
N3 Ni2 Cl2 87.0(7) . . ?
C23 Ni2 P2 83.4(3) . . ?
C23 Ni2 N3 95.1(4) . . ?
C23 Ni2 Br2 171.4(3) . . ?
C23 Ni2 Cl2 177.1(6) . . ?
O1 P1 Ni1 106.9(2) . . ?
O1 P1 C9 101.7(5) . . ?
O1 P1 C12 100.7(5) . . ?
C9 P1 Ni1 118.1(4) . . ?
C12 P1 Ni1 119.4(3) . . ?
C12 P1 C9 107.0(5) . . ?
O3 P2 Ni2 107.2(2) . . ?
O3 P2 C30 102.4(4) . . ?
O3 P2 C33 101.6(4) . . ?
C30 P2 Ni2 118.1(4) . . ?
C30 P2 C33 106.6(5) . . ?
C33 P2 Ni2 118.5(3) . . ?
C1 O1 P1 112.0(6) . . ?
N1 O2 C15 110.8(8) . . ?
C22 O3 P2 110.5(6) . . ?
C36 O4 N3 110.5(9) . . ?
Ni1 N1 H1A 107.2 . . ?
Ni1 N1 H1B 107.2 . . ?
O2 N1 Ni1 120.3(8) . . ?
O2 N1 H1A 107.2 . . ?
O2 N1 H1B 107.2 . . ?
H1A N1 H1B 106.9 . . ?
C5 N2 C7 121.9(10) . . ?
C5 N2 C8 119.5(10) . . ?
C7 N2 C8 113.9(12) . . ?
Ni2 N3 H3A 107.0 . . ?
Ni2 N3 H3B 107.0 . . ?
O4 N3 Ni2 121.2(9) . . ?
O4 N3 H3A 107.0 . . ?
O4 N3 H3B 107.0 . . ?
H3A N3 H3B 106.8 . . ?
C26 N4 C28 119.8(10) . . ?
C26 N4 C29 118.4(10) . . ?
C29 N4 C28 118.1(10) . . ?
O1 C1 C2 118.1(9) . . ?
O1 C1 C6 117.6(8) . . ?
C6 C1 C2 124.2(8) . . ?
C1 C2 Ni1 118.9(7) . . ?
C3 C2 Ni1 127.5(9) . . ?
C3 C2 C1 113.5(9) . . ?
C2 C3 H3 118.3 . . ?
C4 C3 C2 123.4(10) . . ?
C4 C3 H3 118.3 . . ?
C3 C4 H4 118.5 . . ?
C3 C4 C5 123.0(9) . . ?
C5 C4 H4 118.5 . . ?
N2 C5 C4 123.3(9) . . ?
N2 C5 C6 120.9(10) . . ?
C4 C5 C6 115.6(9) . . ?
C1 C6 C5 120.2(9) . . ?
C1 C6 H6 119.9 . . ?
C5 C6 H6 119.9 . . ?
N2 C7 H7A 109.5 . . ?
N2 C7 H7B 109.5 . . ?
N2 C7 H7C 109.5 . . ?
H7A C7 H7B 109.5 . . ?
H7A C7 H7C 109.5 . . ?
H7B C7 H7C 109.5 . . ?
N2 C8 H8A 109.5 . . ?
N2 C8 H8B 109.5 . . ?
N2 C8 H8C 109.5 . . ?
H8A C8 H8B 109.5 . . ?
H8A C8 H8C 109.5 . . ?
H8B C8 H8C 109.5 . . ?
P1 C9 H9 107.5 . . ?
C10 C9 P1 109.4(7) . . ?
C10 C9 H9 107.5 . . ?
C10 C9 C11 111.8(10) . . ?
C11 C9 P1 112.9(9) . . ?
C11 C9 H9 107.5 . . ?
C9 C10 H10A 109.5 . . ?
C9 C10 H10B 109.5 . . ?
C9 C10 H10C 109.5 . . ?
H10A C10 H10B 109.5 . . ?
H10A C10 H10C 109.5 . . ?
H10B C10 H10C 109.5 . . ?
C9 C11 H11A 109.5 . . ?
C9 C11 H11B 109.5 . . ?
C9 C11 H11C 109.5 . . ?
H11A C11 H11B 109.5 . . ?
H11A C11 H11C 109.5 . . ?
H11B C11 H11C 109.5 . . ?
P1 C12 H12 107.8 . . ?
C13 C12 P1 110.3(7) . . ?
C13 C12 H12 107.8 . . ?
C13 C12 C14 110.6(9) . . ?
C14 C12 P1 112.4(7) . . ?
C14 C12 H12 107.8 . . ?
C12 C13 H13A 109.5 . . ?
C12 C13 H13B 109.5 . . ?
C12 C13 H13C 109.5 . . ?
H13A C13 H13B 109.5 . . ?
H13A C13 H13C 109.5 . . ?
H13B C13 H13C 109.5 . . ?
C12 C14 H14A 109.5 . . ?
C12 C14 H14B 109.5 . . ?
C12 C14 H14C 109.5 . . ?
H14A C14 H14B 109.5 . . ?
H14A C14 H14C 109.5 . . ?
H14B C14 H14C 109.5 . . ?
O2 C15 H15A 109.3 . . ?
O2 C15 H15B 109.3 . . ?
O2 C15 C16 111.5(11) . . ?
H15A C15 H15B 108.0 . . ?
C16 C15 H15A 109.3 . . ?
C16 C15 H15B 109.3 . . ?
C17 C16 C15 120.3(14) . . ?
C17 C16 C21 115.9(14) . . ?
C21 C16 C15 123.8(12) . . ?
C16 C17 H17 118.6 . . ?
C18 C17 C16 122.8(17) . . ?
C18 C17 H17 118.6 . . ?
C17 C18 H18 120.6 . . ?
C17 C18 C19 118.8(15) . . ?
C19 C18 H18 120.6 . . ?
C18 C19 H19 119.4 . . ?
C20 C19 C18 121.2(16) . . ?
C20 C19 H19 119.4 . . ?
C19 C20 H20 121.3 . . ?
C21 C20 C19 117.4(18) . . ?
C21 C20 H20 121.3 . . ?
C16 C21 H21 118.1 . . ?
C20 C21 C16 123.7(16) . . ?
C20 C21 H21 118.1 . . ?
C23 C22 O3 119.5(8) . . ?
C23 C22 C27 125.3(8) . . ?
C27 C22 O3 115.2(8) . . ?
C22 C23 Ni2 118.9(7) . . ?
C22 C23 C24 114.6(9) . . ?
C24 C23 Ni2 126.4(8) . . ?
C23 C24 H24 118.9 . . ?
C23 C24 C25 122.1(10) . . ?
C25 C24 H24 118.9 . . ?
C24 C25 H25 119.8 . . ?
C24 C25 C26 120.3(9) . . ?
C26 C25 H25 119.8 . . ?
N4 C26 C25 121.3(10) . . ?
C27 C26 N4 120.6(10) . . ?
C27 C26 C25 118.1(9) . . ?
C22 C27 H27 120.3 . . ?
C26 C27 C22 119.3(9) . . ?
C26 C27 H27 120.3 . . ?
N4 C28 H28A 109.5 . . ?
N4 C28 H28B 109.5 . . ?
N4 C28 H28C 109.5 . . ?
H28A C28 H28B 109.5 . . ?
H28A C28 H28C 109.5 . . ?
H28B C28 H28C 109.5 . . ?
N4 C29 H29A 109.5 . . ?
N4 C29 H29B 109.5 . . ?
N4 C29 H29C 109.5 . . ?
H29A C29 H29B 109.5 . . ?
H29A C29 H29C 109.5 . . ?
H29B C29 H29C 109.5 . . ?
P2 C30 H30 107.7 . . ?
C31 C30 P2 109.8(7) . . ?
C31 C30 H30 107.7 . . ?
C31 C30 C32 112.2(9) . . ?
C32 C30 P2 111.5(8) . . ?
C32 C30 H30 107.7 . . ?
C30 C31 H31A 109.5 . . ?
C30 C31 H31B 109.5 . . ?
C30 C31 H31C 109.5 . . ?
H31A C31 H31B 109.5 . . ?
H31A C31 H31C 109.5 . . ?
H31B C31 H31C 109.5 . . ?
C30 C32 H32A 109.5 . . ?
C30 C32 H32B 109.5 . . ?
C30 C32 H32C 109.5 . . ?
H32A C32 H32B 109.5 . . ?
H32A C32 H32C 109.5 . . ?
H32B C32 H32C 109.5 . . ?
P2 C33 H33 107.4 . . ?
C34 C33 P2 109.7(6) . . ?
C34 C33 H33 107.4 . . ?
C35 C33 P2 111.4(10) . . ?
C35 C33 H33 107.4 . . ?
C35 C33 C34 113.3(10) . . ?
C33 C34 H34A 109.5 . . ?
C33 C34 H34B 109.5 . . ?
C33 C34 H34C 109.5 . . ?
H34A C34 H34B 109.5 . . ?
H34A C34 H34C 109.5 . . ?
H34B C34 H34C 109.5 . . ?
C33 C35 H35A 109.5 . . ?
C33 C35 H35B 109.5 . . ?
C33 C35 H35C 109.5 . . ?
H35A C35 H35B 109.5 . . ?
H35A C35 H35C 109.5 . . ?
H35B C35 H35C 109.5 . . ?
O4 C36 H36A 108.6 . . ?
O4 C36 H36B 108.6 . . ?
O4 C36 C37 114.7(10) . . ?
H36A C36 H36B 107.6 . . ?
C37 C36 H36A 108.6 . . ?
C37 C36 H36B 108.6 . . ?
C38 C37 C36 118.1(12) . . ?
C42 C37 C36 120.9(11) . . ?
C42 C37 C38 121.1(12) . . ?
C37 C38 H38 121.7 . . ?
C37 C38 C39 116.6(15) . . ?
C39 C38 H38 121.7 . . ?
C38 C39 H39 118.4 . . ?
C43 C39 C38 123.1(14) . . ?
C43 C39 H39 118.4 . . ?
C42 C41 H41 119.7 . . ?
C42 C41 C43 120.6(17) . . ?
C43 C41 H41 119.7 . . ?
C37 C42 C41 119.7(14) . . ?
C37 C42 H42 120.2 . . ?
C41 C42 H42 120.2 . . ?
C39 C43 C41 118.8(14) . . ?
C39 C43 H43 120.6 . . ?
C41 C43 H43 120.6 . . ?

loop_
_geom_bond_atom_site_label_1
_geom_bond_atom_site_label_2
_geom_bond_distance
_geom_bond_site_symmetry_2
_geom_bond_publ_flag
Ni1 P1 2.109(3) . ?
Ni1 N1 1.982(7) . ?
Ni1 C2 1.916(10) . ?
Ni1 Br1 2.3499(10) . ?
Ni1 Cl1 2.2200(11) . ?
Ni2 P2 2.115(3) . ?
Ni2 N3 1.980(9) . ?
Ni2 C23 1.905(10) . ?
Ni2 Br2 2.339(2) . ?
Ni2 Cl2 2.218(5) . ?
P1 O1 1.664(8) . ?
P1 C9 1.839(11) . ?
P1 C12 1.824(9) . ?
P2 O3 1.640(7) . ?
P2 C30 1.827(10) . ?
P2 C33 1.856(10) . ?
O1 C1 1.371(11) . ?
O2 N1 1.437(13) . ?
O2 C15 1.442(15) . ?
O3 C22 1.402(11) . ?
O4 N3 1.442(14) . ?
O4 C36 1.424(15) . ?
N1 H1A 0.9100 . ?
N1 H1B 0.9100 . ?
N2 C5 1.357(17) . ?
N2 C7 1.443(14) . ?
N2 C8 1.447(19) . ?
N3 H3A 0.9100 . ?
N3 H3B 0.9100 . ?
N4 C26 1.399(14) . ?
N4 C28 1.459(14) . ?
N4 C29 1.434(17) . ?
C1 C2 1.430(14) . ?
C1 C6 1.386(16) . ?
C2 C3 1.399(13) . ?
C3 H3 0.9500 . ?
C3 C4 1.377(18) . ?
C4 H4 0.9500 . ?
C4 C5 1.401(15) . ?
C5 C6 1.430(12) . ?
C6 H6 0.9500 . ?
C7 H7A 0.9800 . ?
C7 H7B 0.9800 . ?
C7 H7C 0.9800 . ?
C8 H8A 0.9800 . ?
C8 H8B 0.9800 . ?
C8 H8C 0.9800 . ?
C9 H9 1.0000 . ?
C9 C10 1.527(16) . ?
C9 C11 1.528(17) . ?
C10 H10A 0.9800 . ?
C10 H10B 0.9800 . ?
C10 H10C 0.9800 . ?
C11 H11A 0.9800 . ?
C11 H11B 0.9800 . ?
C11 H11C 0.9800 . ?
C12 H12 1.0000 . ?
C12 C13 1.518(13) . ?
C12 C14 1.555(15) . ?
C13 H13A 0.9800 . ?
C13 H13B 0.9800 . ?
C13 H13C 0.9800 . ?
C14 H14A 0.9800 . ?
C14 H14B 0.9800 . ?
C14 H14C 0.9800 . ?
C15 H15A 0.9900 . ?
C15 H15B 0.9900 . ?
C15 C16 1.497(17) . ?
C16 C17 1.389(16) . ?
C16 C21 1.40(2) . ?
C17 H17 0.9500 . ?
C17 C18 1.36(2) . ?
C18 H18 0.9500 . ?
C18 C19 1.40(3) . ?
C19 H19 0.9500 . ?
C19 C20 1.38(2) . ?
C20 H20 0.9500 . ?
C20 C21 1.37(2) . ?
C21 H21 0.9500 . ?
C22 C23 1.387(14) . ?
C22 C27 1.395(14) . ?
C23 C24 1.413(14) . ?
C24 H24 0.9500 . ?
C24 C25 1.413(16) . ?
C25 H25 0.9500 . ?
C25 C26 1.413(15) . ?
C26 C27 1.390(13) . ?
C27 H27 0.9500 . ?
C28 H28A 0.9800 . ?
C28 H28B 0.9800 . ?
C28 H28C 0.9800 . ?
C29 H29A 0.9800 . ?
C29 H29B 0.9800 . ?
C29 H29C 0.9800 . ?
C30 H30 1.0000 . ?
C30 C31 1.526(16) . ?
C30 C32 1.539(14) . ?
C31 H31A 0.9800 . ?
C31 H31B 0.9800 . ?
C31 H31C 0.9800 . ?
C32 H32A 0.9800 . ?
C32 H32B 0.9800 . ?
C32 H32C 0.9800 . ?
C33 H33 1.0000 . ?
C33 C34 1.545(15) . ?
C33 C35 1.505(17) . ?
C34 H34A 0.9800 . ?
C34 H34B 0.9800 . ?
C34 H34C 0.9800 . ?
C35 H35A 0.9800 . ?
C35 H35B 0.9800 . ?
C35 H35C 0.9800 . ?
C36 H36A 0.9900 . ?
C36 H36B 0.9900 . ?
C36 C37 1.506(15) . ?
C37 C38 1.383(17) . ?
C37 C42 1.37(2) . ?
C38 H38 0.9500 . ?
C38 C39 1.42(2) . ?
C39 H39 0.9500 . ?
C39 C43 1.32(3) . ?
C41 H41 0.9500 . ?
C41 C42 1.38(2) . ?
C41 C43 1.39(3) . ?
C42 H42 0.9500 . ?
C43 H43 0.9500 . ?

loop_
_geom_torsion_atom_site_label_1
_geom_torsion_atom_site_label_2
_geom_torsion_atom_site_label_3
_geom_torsion_atom_site_label_4
_geom_torsion
_geom_torsion_site_symmetry_1
_geom_torsion_site_symmetry_2
_geom_torsion_site_symmetry_3
_geom_torsion_site_symmetry_4
_geom_torsion_publ_flag
Ni1 P1 O1 C1 -4.0(7) . . . . ?
Ni1 P1 C9 C10 -46.3(11) . . . . ?
Ni1 P1 C9 C11 -171.6(7) . . . . ?
Ni1 P1 C12 C13 40.8(11) . . . . ?
Ni1 P1 C12 C14 -83.0(8) . . . . ?
Ni1 C2 C3 C4 172.1(9) . . . . ?
Ni2 P2 O3 C22 -3.9(6) . . . . ?
Ni2 P2 C30 C31 -46.5(9) . . . . ?
Ni2 P2 C30 C32 -171.4(6) . . . . ?
Ni2 P2 C33 C34 42.9(9) . . . . ?
Ni2 P2 C33 C35 -83.4(9) . . . . ?
Ni2 C23 C24 C25 174.2(9) . . . . ?
P1 O1 C1 C2 -1.5(10) . . . . ?
P1 O1 C1 C6 178.6(7) . . . . ?
P2 O3 C22 C23 -0.8(11) . . . . ?
P2 O3 C22 C27 178.1(7) . . . . ?
O1 P1 C9 C10 70.3(10) . . . . ?
O1 P1 C9 C11 -55.0(9) . . . . ?
O1 P1 C12 C13 -75.7(10) . . . . ?
O1 P1 C12 C14 160.5(7) . . . . ?
O1 C1 C2 Ni1 7.3(11) . . . . ?
O1 C1 C2 C3 -177.0(9) . . . . ?
O1 C1 C6 C5 179.5(8) . . . . ?
O2 C15 C16 C17 110.1(14) . . . . ?
O2 C15 C16 C21 -68.3(16) . . . . ?
O3 P2 C30 C31 70.9(8) . . . . ?
O3 P2 C30 C32 -54.0(9) . . . . ?
O3 P2 C33 C34 -74.2(8) . . . . ?
O3 P2 C33 C35 159.5(9) . . . . ?
O3 C22 C23 Ni2 6.2(12) . . . . ?
O3 C22 C23 C24 -177.6(9) . . . . ?
O3 C22 C27 C26 -179.9(9) . . . . ?
O4 C36 C37 C38 105.2(14) . . . . ?
O4 C36 C37 C42 -75.2(16) . . . . ?
N1 O2 C15 C16 100.0(11) . . . . ?
N2 C5 C6 C1 173.8(10) . . . . ?
N3 O4 C36 C37 96.5(12) . . . . ?
N4 C26 C27 C22 174.3(12) . . . . ?
C1 C2 C3 C4 -3.1(16) . . . . ?
C2 C1 C6 C5 -0.4(15) . . . . ?
C2 C3 C4 C5 0.9(18) . . . . ?
C3 C4 C5 N2 -173.9(11) . . . . ?
C3 C4 C5 C6 1.7(15) . . . . ?
C4 C5 C6 C1 -1.9(14) . . . . ?
C6 C1 C2 Ni1 -172.8(7) . . . . ?
C6 C1 C2 C3 2.8(14) . . . . ?
C7 N2 C5 C4 -25.6(18) . . . . ?
C7 N2 C5 C6 159.1(12) . . . . ?
C8 N2 C5 C4 -179.9(12) . . . . ?
C8 N2 C5 C6 4.7(18) . . . . ?
C9 P1 O1 C1 -128.4(7) . . . . ?
C9 P1 C12 C13 178.4(10) . . . . ?
C9 P1 C12 C14 54.6(9) . . . . ?
C12 P1 O1 C1 121.5(7) . . . . ?
C12 P1 C9 C10 175.4(9) . . . . ?
C12 P1 C9 C11 50.2(10) . . . . ?
C15 O2 N1 Ni1 39.5(13) . . . . ?
C15 C16 C17 C18 180.0(14) . . . . ?
C15 C16 C21 C20 -178.1(15) . . . . ?
C16 C17 C18 C19 -2(3) . . . . ?
C17 C16 C21 C20 3(2) . . . . ?
C17 C18 C19 C20 3(3) . . . . ?
C18 C19 C20 C21 -2(3) . . . . ?
C19 C20 C21 C16 -2(3) . . . . ?
C21 C16 C17 C18 -2(2) . . . . ?
C22 C23 C24 C25 -1.6(16) . . . . ?
C23 C22 C27 C26 -1.0(17) . . . . ?
C23 C24 C25 C26 -2.6(18) . . . . ?
C24 C25 C26 N4 -172.5(12) . . . . ?
C24 C25 C26 C27 5.1(17) . . . . ?
C25 C26 C27 C22 -3.4(16) . . . . ?
C27 C22 C23 Ni2 -172.7(8) . . . . ?
C27 C22 C23 C24 3.5(15) . . . . ?
C28 N4 C26 C25 -17(2) . . . . ?
C28 N4 C26 C27 165.2(13) . . . . ?
C29 N4 C26 C25 -175.3(12) . . . . ?
C29 N4 C26 C27 7(2) . . . . ?
C30 P2 O3 C22 -128.8(7) . . . . ?
C30 P2 C33 C34 179.0(9) . . . . ?
C30 P2 C33 C35 52.6(10) . . . . ?
C33 P2 O3 C22 121.1(6) . . . . ?
C33 P2 C30 C31 177.2(8) . . . . ?
C33 P2 C30 C32 52.3(9) . . . . ?
C36 O4 N3 Ni2 45.0(12) . . . . ?
C36 C37 C38 C39 -178.5(12) . . . . ?
C36 C37 C42 C41 176.1(14) . . . . ?
C37 C38 C39 C43 0(2) . . . . ?
C38 C37 C42 C41 -4(2) . . . . ?
C38 C39 C43 C41 0(3) . . . . ?
C42 C37 C38 C39 2(2) . . . . ?
C42 C41 C43 C39 -3(3) . . . . ?
C43 C41 C42 C37 5(3) . . . . ?

loop_
_twin_individual_id
_twin_individual_mass_fraction_refined
1 0.5758
2 0.4242
